data_7011679
loop_
_publ_author_name
'Kaafarani, Bilal R.'
'Gu, Haiyan'
'Alan Pinkerton, A.'
'Neckers, Douglas C.'

_publ_section_title
;
 The crystal and molecular structures of 1-naphthylphenyliodonium
 tetrafluoroborate and 1-naphthylphenyliodonium
 tetrakis(pentafluorophenyl)gallate
;
_journal_issue 11
_journal_name_full 'Journal of the Chemical Society, Dalton Transactions'
_journal_page_first 2318
_journal_paper_doi 10.1039/b202805k
_journal_year 2002
_chemical_formula_sum 'C40 H12 F20 Ga I'
_chemical_formula_weight 1069.12
_chemical_melting_point 117.5(5)
_chemical_name_common
;
1-Naphthylphenyliodonium Tetrakis(pentafluorophenyl)gallate
;
_chemical_name_systematic
;
?
;
_space_group_IT_number 14
_symmetry_cell_setting monoclinic
_symmetry_space_group_name_Hall '-P 2ybc'
_symmetry_space_group_name_H-M 'P 1 21/c 1'
_atom_sites_solution_hydrogens difmap
_atom_sites_solution_primary direct
_atom_sites_solution_secondary difmap
_audit_creation_method SHELXL-97
_cell_angle_alpha 90.00
_cell_angle_beta 115.436(13)
_cell_angle_gamma 90.00
_cell_formula_units_Z 4
_cell_length_a 15.003(5)
_cell_length_b 18.287(6)
_cell_length_c 14.738(6)
_cell_measurement_temperature 120(1)
_cell_measurement_theta_max 27.73
_cell_measurement_theta_min 4.07
_cell_volume 3652(2)
_computing_structure_refinement 'SHELXL-97 (Sheldrick, 1997)'
_computing_structure_solution 'SHELXS-97 (Sheldrick, 1990)'
_diffrn_ambient_temperature 120(1)
_diffrn_measured_fraction_theta_full 0.940
_diffrn_measured_fraction_theta_max 0.940
_diffrn_measurement_device_type 'CCD area detector'
_diffrn_measurement_method 'omega scans'
_diffrn_radiation_monochromator graphite
_diffrn_radiation_source 'fine-focus sealed tube'
_diffrn_radiation_type MoK\a
_diffrn_radiation_wavelength 0.71073
_diffrn_reflns_av_R_equivalents 0.0222
_diffrn_reflns_av_sigmaI/netI 0.0141
_diffrn_reflns_limit_h_max 18
_diffrn_reflns_limit_h_min -17
_diffrn_reflns_limit_k_max 23
_diffrn_reflns_limit_k_min -22
_diffrn_reflns_limit_l_max 18
_diffrn_reflns_limit_l_min -18
_diffrn_reflns_number 34816
_diffrn_reflns_theta_full 27.73
_diffrn_reflns_theta_max 27.73
_diffrn_reflns_theta_min 4.07
_exptl_absorpt_coefficient_mu 1.734
_exptl_absorpt_correction_T_max 0.694997
_exptl_absorpt_correction_T_min 1.0
_exptl_absorpt_correction_type 'SADABS (Blessing 1995)'
_exptl_crystal_colour 'pale yellow'
_exptl_crystal_density_diffrn 1.945
_exptl_crystal_density_method 'not measured'
_exptl_crystal_description cubic
_exptl_crystal_F_000 2064
_exptl_crystal_size_max 0.48
_exptl_crystal_size_mid 0.45
_exptl_crystal_size_min 0.25
_refine_diff_density_max 0.350
_refine_diff_density_min -0.682
_refine_diff_density_rms 0.072
_refine_ls_extinction_method none
_refine_ls_goodness_of_fit_ref 1.101
_refine_ls_hydrogen_treatment refall
_refine_ls_matrix_type full
_refine_ls_number_parameters 607
_refine_ls_number_reflns 8063
_refine_ls_number_restraints 0
_refine_ls_restrained_S_all 1.101
_refine_ls_R_factor_all 0.0250
_refine_ls_R_factor_gt 0.0237
_refine_ls_shift/su_max 0.003
_refine_ls_shift/su_mean 0.000
_refine_ls_structure_factor_coef Fsqd
_refine_ls_weighting_details 'calc w=1/[\s^2^(Fo^2^)+(0.0228P)^2^+3.4453P] where P=(Fo^2^+2Fc^2^)/3'
_refine_ls_weighting_scheme calc
_refine_ls_wR_factor_gt 0.0561
_refine_ls_wR_factor_ref 0.0568
_reflns_number_gt 7767
_reflns_number_total 8063
_reflns_threshold_expression >2sigma(I)
_cod_data_source_file b202805k.txt
_cod_data_source_block sad2
_cod_depositor_comments
;
The following automatic conversions were performed:
'_symmetry_cell_setting' value 'Monoclinic' changed to 'monoclinic'
according to '/home/adriana/struct/CIF-dictionaries/cif_core.dic'
dictionary named 'cif_core.dic' version 2.4.1 from 2010-06-29.

Automatic conversion script
Id: cif_fix_enum 1555 2011-01-17 13:19:09Z saulius 

The following automatic conversions were performed:

'_chemical_melting_point' value '117-118' was changed to '117.5(5)' -
the average value was taken and precision was estimated.

Automatic conversion script
Id: cif_fix_values 1569 2011-02-09 13:29:24Z adriana 
;
_cod_original_cell_volume 3651(2)
_cod_original_sg_symbol_H-M P21/c
_cod_database_code 7011679

loop_
_symmetry_equiv_pos_as_xyz
'x, y, z'
'-x, y+1/2, -z+1/2'
'-x, -y, -z'
'x, -y-1/2, z-1/2'

loop_
_atom_site_label
_atom_site_type_symbol
_atom_site_fract_x
_atom_site_fract_y
_atom_site_fract_z
_atom_site_U_iso_or_equiv
_atom_site_adp_type
_atom_site_occupancy
_atom_site_symmetry_multiplicity
_atom_site_calc_flag
_atom_site_refinement_flags
_atom_site_disorder_assembly
_atom_site_disorder_group
I I 0.069807(9) 0.667078(7) 0.804418(9) 0.02426(4) Uani 1 1 d . . .
Ga Ga 0.242805(14) 0.319970(11) 0.015960(14) 0.01733(5) Uani 1 1 d . . .
F1 F 0.12334(8) 0.33406(6) 0.14168(8) 0.0243(2) Uani 1 1 d . . .
C2 C 0.22921(18) 0.63667(13) 0.74147(18) 0.0351(5) Uani 1 1 d . . .
H2 H 0.188(2) 0.5975(16) 0.714(2) 0.044(8) Uiso 1 1 d . . .
F2 F 0.16552(9) 0.38876(7) 0.32435(9) 0.0303(3) Uani 1 1 d . . .
C3 C 0.3186(2) 0.64665(15) 0.7329(2) 0.0437(6) Uani 1 1 d . . .
H3 H 0.336(2) 0.6120(16) 0.700(2) 0.046(8) Uiso 1 1 d . . .
F3 F 0.34197(11) 0.45575(7) 0.43233(9) 0.0358(3) Uani 1 1 d . . .
C4 C 0.37648(18) 0.70562(14) 0.77562(19) 0.0368(5) Uani 1 1 d . . .
H4 H 0.436(2) 0.7129(17) 0.770(2) 0.053(8) Uiso 1 1 d . . .
F4 F 0.47778(10) 0.46447(7) 0.35563(9) 0.0365(3) Uani 1 1 d . . .
C5 C 0.35050(14) 0.75806(11) 0.83117(15) 0.0263(4) Uani 1 1 d . . .
F5 F 0.43969(8) 0.40586(7) 0.17665(9) 0.0293(3) Uani 1 1 d . . .
C6 C 0.41085(16) 0.81958(12) 0.87565(17) 0.0305(4) Uani 1 1 d . . .
H6 H 0.465(2) 0.8241(14) 0.865(2) 0.036(7) Uiso 1 1 d . . .
F6 F 0.33256(9) 0.45901(6) -0.02861(9) 0.0309(3) Uani 1 1 d . . .
C7 C 0.38611(16) 0.86918(13) 0.92974(16) 0.0319(5) Uani 1 1 d . . .
H7 H 0.4264(19) 0.9080(14) 0.9570(19) 0.033(6) Uiso 1 1 d . . .
F7 F 0.46027(11) 0.48223(7) -0.10964(10) 0.0399(3) Uani 1 1 d . . .
C8 C 0.29827(16) 0.86021(12) 0.94178(16) 0.0301(4) Uani 1 1 d . . .
H8 H 0.2790(17) 0.8938(13) 0.9759(18) 0.026(6) Uiso 1 1 d . . .
F8 F 0.54315(10) 0.36601(9) -0.16141(10) 0.0417(3) Uani 1 1 d . . .
C9 C 0.23758(15) 0.80169(11) 0.89975(15) 0.0250(4) Uani 1 1 d . . .
H9 H 0.1775(18) 0.7959(13) 0.9059(18) 0.029(6) Uiso 1 1 d . . .
F9 F 0.49752(9) 0.22759(8) -0.13033(10) 0.0362(3) Uani 1 1 d . . .
C10 C 0.26134(14) 0.74896(11) 0.84301(14) 0.0219(4) Uani 1 1 d . . .
F10 F 0.37233(9) 0.20382(6) -0.04692(9) 0.0262(2) Uani 1 1 d . . .
C11 C 0.13310(14) 0.64286(11) 0.95941(14) 0.0225(4) Uani 1 1 d . . .
F11 F 0.09227(8) 0.45561(6) -0.00147(8) 0.0248(2) Uani 1 1 d . . .
C12 C 0.09317(15) 0.67664(11) 1.01741(16) 0.0260(4) Uani 1 1 d . . .
H12 H 0.039(2) 0.7106(15) 0.986(2) 0.040(7) Uiso 1 1 d . . .
F12 F -0.04773(9) 0.51924(6) -0.16341(9) 0.0294(3) Uani 1 1 d . . .
C1 C 0.20392(15) 0.68699(11) 0.79501(15) 0.0248(4) Uani 1 1 d . . .
C13 C 0.13338(16) 0.65844(13) 1.11870(16) 0.0308(4) Uani 1 1 d . . .
H13 H 0.1090(19) 0.6811(13) 1.1612(19) 0.031(6) Uiso 1 1 d . . .
F13 F -0.09567(9) 0.46394(7) -0.35004(9) 0.0322(3) Uani 1 1 d . . .
C14 C 0.21047(16) 0.60900(13) 1.15825(16) 0.0330(5) Uani 1 1 d . . .
H14 H 0.2376(19) 0.5993(15) 1.226(2) 0.038(7) Uiso 1 1 d . . .
F14 F 0.00158(9) 0.34418(7) -0.37266(8) 0.0307(3) Uani 1 1 d . . .
C15 C 0.24934(16) 0.57726(12) 1.09789(17) 0.0333(5) Uani 1 1 d . . .
H15 H 0.304(2) 0.5454(15) 1.125(2) 0.038(7) Uiso 1 1 d . . .
F15 F 0.14529(9) 0.28151(7) -0.21022(9) 0.0287(2) Uani 1 1 d . . .
C16 C 0.21052(16) 0.59366(11) 0.99612(17) 0.0288(4) Uani 1 1 d . . .
H16 H 0.2367(18) 0.5712(14) 0.9563(19) 0.032(6) Uiso 1 1 d . . .
F16 F 0.04237(8) 0.21796(6) -0.08310(8) 0.0252(2) Uani 1 1 d . . .
C17 C 0.27866(13) 0.36840(10) 0.14951(13) 0.0194(3) Uani 1 1 d . . .
F17 F 0.01548(9) 0.07751(7) -0.05569(9) 0.0320(3) Uani 1 1 d . . .
F18 F 0.16900(10) -0.00595(7) 0.07410(10) 0.0385(3) Uani 1 1 d . . .
C18 C 0.21288(13) 0.36636(10) 0.19277(13) 0.0199(3) Uani 1 1 d . . .
F19 F 0.34916(10) 0.05568(7) 0.17726(10) 0.0395(3) Uani 1 1 d . . .
C19 C 0.23202(15) 0.39479(10) 0.28568(14) 0.0227(4) Uani 1 1 d . . .
F20 F 0.37712(8) 0.19917(7) 0.15398(9) 0.0284(2) Uani 1 1 d . . .
C20 C 0.32105(16) 0.42900(10) 0.34051(14) 0.0255(4) Uani 1 1 d . . .
C21 C 0.38994(15) 0.43268(11) 0.30178(14) 0.0253(4) Uani 1 1 d . . .
C22 C 0.36769(14) 0.40191(10) 0.20857(14) 0.0218(4) Uani 1 1 d . . .
C23 C 0.34906(14) 0.33058(10) -0.03199(14) 0.0207(4) Uani 1 1 d . . .
C24 C 0.37437(14) 0.39989(11) -0.05048(15) 0.0241(4) Uani 1 1 d . . .
C25 C 0.43926(15) 0.41356(12) -0.09251(15) 0.0279(4) Uani 1 1 d . . .
C26 C 0.48105(15) 0.35518(13) -0.11895(15) 0.0296(4) Uani 1 1 d . . .
C27 C 0.45795(14) 0.28460(12) -0.10300(14) 0.0261(4) Uani 1 1 d . . .
C28 C 0.39299(13) 0.27432(11) -0.06006(14) 0.0217(4) Uani 1 1 d . . .
C29 C 0.12654(13) 0.36667(10) -0.09850(13) 0.0194(3) Uani 1 1 d . . .
C30 C 0.07443(13) 0.42705(10) -0.09203(13) 0.0201(4) Uani 1 1 d . . .
C31 C 0.00130(14) 0.46084(10) -0.17454(15) 0.0222(4) Uani 1 1 d . . .
C32 C -0.02346(14) 0.43311(11) -0.26960(14) 0.0239(4) Uani 1 1 d . . .
C33 C 0.02599(14) 0.37225(11) -0.27996(14) 0.0237(4) Uani 1 1 d . . .
C34 C 0.09922(14) 0.34135(10) -0.19542(14) 0.0222(4) Uani 1 1 d . . .
C35 C 0.21203(13) 0.21485(10) 0.03359(13) 0.0185(3) Uani 1 1 d . . .
C36 C 0.12204(14) 0.18034(10) -0.01578(14) 0.0199(4) Uani 1 1 d . . .
C37 C 0.10552(14) 0.10730(11) -0.00349(14) 0.0227(4) Uani 1 1 d . . .
C38 C 0.18224(16) 0.06535(11) 0.06167(15) 0.0260(4) Uani 1 1 d . . .
C39 C 0.27403(15) 0.09713(11) 0.11454(15) 0.0262(4) Uani 1 1 d . . .
C40 C 0.28584(14) 0.17033(10) 0.10001(14) 0.0214(4) Uani 1 1 d . . .

loop_
_atom_site_aniso_label
_atom_site_aniso_U_11
_atom_site_aniso_U_22
_atom_site_aniso_U_33
_atom_site_aniso_U_23
_atom_site_aniso_U_13
_atom_site_aniso_U_12
I 0.02247(7) 0.02861(7) 0.02057(7) 0.00053(5) 0.00817(5) -0.00319(5)
Ga 0.01687(10) 0.01818(10) 0.01749(10) -0.00070(7) 0.00789(8) -0.00092(7)
F1 0.0191(5) 0.0298(6) 0.0247(6) 0.0002(4) 0.0100(5) -0.0037(4)
C2 0.0415(13) 0.0315(11) 0.0383(12) -0.0098(10) 0.0227(10) -0.0046(10)
F2 0.0380(7) 0.0349(6) 0.0267(6) 0.0047(5) 0.0222(5) 0.0051(5)
C3 0.0524(15) 0.0413(13) 0.0519(15) -0.0111(12) 0.0363(13) 0.0041(11)
F3 0.0557(8) 0.0309(6) 0.0188(6) -0.0061(5) 0.0140(6) -0.0053(6)
C4 0.0338(12) 0.0442(13) 0.0427(13) 0.0015(10) 0.0263(10) 0.0042(10)
F4 0.0335(7) 0.0382(7) 0.0265(6) -0.0056(5) 0.0021(5) -0.0146(6)
C5 0.0224(9) 0.0301(10) 0.0258(9) 0.0056(8) 0.0098(8) 0.0044(8)
F5 0.0200(5) 0.0386(7) 0.0300(6) -0.0024(5) 0.0115(5) -0.0065(5)
C6 0.0199(10) 0.0370(12) 0.0308(10) 0.0083(9) 0.0072(8) 0.0009(8)
F6 0.0380(7) 0.0212(6) 0.0370(7) 0.0002(5) 0.0193(6) 0.0001(5)
C7 0.0268(10) 0.0315(11) 0.0275(10) 0.0024(9) 0.0022(8) -0.0044(9)
F7 0.0499(8) 0.0368(7) 0.0371(7) -0.0006(6) 0.0225(6) -0.0210(6)
C8 0.0307(11) 0.0286(10) 0.0257(10) -0.0038(8) 0.0071(8) 0.0023(8)
F8 0.0316(7) 0.0657(10) 0.0377(7) -0.0024(7) 0.0244(6) -0.0126(6)
C9 0.0238(10) 0.0278(10) 0.0238(9) -0.0001(8) 0.0107(8) 0.0018(8)
F9 0.0331(7) 0.0466(8) 0.0361(7) -0.0041(6) 0.0216(6) 0.0083(6)
C10 0.0216(9) 0.0242(9) 0.0190(8) 0.0034(7) 0.0080(7) 0.0034(7)
F10 0.0286(6) 0.0225(5) 0.0296(6) -0.0031(5) 0.0143(5) -0.0006(5)
C11 0.0209(9) 0.0234(9) 0.0212(9) 0.0016(7) 0.0073(7) -0.0036(7)
F11 0.0285(6) 0.0256(6) 0.0198(5) -0.0030(4) 0.0098(5) 0.0025(5)
C12 0.0225(9) 0.0291(10) 0.0253(10) -0.0020(8) 0.0094(8) -0.0033(8)
F12 0.0301(6) 0.0260(6) 0.0311(6) 0.0042(5) 0.0123(5) 0.0088(5)
C1 0.0252(10) 0.0278(10) 0.0236(9) 0.0016(8) 0.0126(8) 0.0004(8)
C13 0.0301(11) 0.0381(12) 0.0227(10) -0.0063(9) 0.0100(8) -0.0114(9)
F13 0.0307(6) 0.0357(7) 0.0225(6) 0.0087(5) 0.0040(5) 0.0039(5)
C14 0.0323(11) 0.0364(12) 0.0215(10) 0.0027(9) 0.0032(9) -0.0144(9)
F14 0.0350(7) 0.0396(7) 0.0173(5) -0.0038(5) 0.0110(5) -0.0041(5)
C15 0.0272(11) 0.0261(10) 0.0363(12) 0.0087(9) 0.0038(9) -0.0022(8)
F15 0.0307(6) 0.0287(6) 0.0272(6) -0.0066(5) 0.0130(5) 0.0038(5)
C16 0.0281(10) 0.0239(10) 0.0345(11) 0.0012(8) 0.0135(9) -0.0007(8)
F16 0.0185(5) 0.0257(6) 0.0270(6) 0.0000(5) 0.0056(4) 0.0000(4)
C17 0.0199(8) 0.0189(8) 0.0181(8) 0.0009(7) 0.0069(7) 0.0010(7)
F17 0.0273(6) 0.0320(6) 0.0342(6) -0.0038(5) 0.0108(5) -0.0125(5)
F18 0.0498(8) 0.0226(6) 0.0383(7) 0.0075(5) 0.0142(6) -0.0076(6)
C18 0.0199(8) 0.0192(8) 0.0193(8) 0.0014(7) 0.0074(7) -0.0001(7)
F19 0.0391(7) 0.0301(7) 0.0359(7) 0.0112(6) 0.0034(6) 0.0061(6)
C19 0.0285(10) 0.0222(9) 0.0205(9) 0.0052(7) 0.0134(8) 0.0051(7)
F20 0.0197(5) 0.0312(6) 0.0281(6) 0.0020(5) 0.0044(5) -0.0019(5)
C20 0.0381(11) 0.0202(9) 0.0159(8) 0.0009(7) 0.0094(8) 0.0021(8)
C21 0.0267(10) 0.0208(9) 0.0203(9) 0.0014(7) 0.0024(8) -0.0040(7)
C22 0.0206(9) 0.0216(9) 0.0226(9) 0.0031(7) 0.0089(7) 0.0000(7)
C23 0.0187(9) 0.0252(9) 0.0177(8) -0.0007(7) 0.0074(7) -0.0027(7)
C24 0.0246(9) 0.0241(9) 0.0241(9) -0.0021(7) 0.0109(8) -0.0022(7)
C25 0.0292(10) 0.0314(10) 0.0218(9) -0.0005(8) 0.0098(8) -0.0127(8)
C26 0.0208(9) 0.0481(13) 0.0228(9) -0.0021(9) 0.0122(8) -0.0087(9)
C27 0.0199(9) 0.0377(11) 0.0215(9) -0.0041(8) 0.0096(7) 0.0013(8)
C28 0.0182(9) 0.0259(9) 0.0191(8) -0.0011(7) 0.0062(7) -0.0023(7)
C29 0.0185(8) 0.0202(8) 0.0199(8) 0.0012(7) 0.0087(7) -0.0021(7)
C30 0.0208(9) 0.0220(9) 0.0183(8) -0.0014(7) 0.0092(7) -0.0039(7)
C31 0.0225(9) 0.0191(9) 0.0263(9) 0.0029(7) 0.0118(8) 0.0013(7)
C32 0.0214(9) 0.0268(9) 0.0207(9) 0.0074(7) 0.0064(7) -0.0018(7)
C33 0.0253(9) 0.0293(10) 0.0177(8) -0.0015(7) 0.0103(7) -0.0057(8)
C34 0.0220(9) 0.0226(9) 0.0237(9) -0.0011(7) 0.0113(8) -0.0022(7)
C35 0.0211(9) 0.0205(8) 0.0173(8) -0.0006(7) 0.0113(7) 0.0004(7)
C36 0.0196(9) 0.0236(9) 0.0179(8) 0.0007(7) 0.0093(7) 0.0020(7)
C37 0.0235(9) 0.0257(9) 0.0211(9) -0.0032(7) 0.0115(7) -0.0069(7)
C38 0.0370(11) 0.0205(9) 0.0239(9) 0.0017(7) 0.0162(8) -0.0041(8)
C39 0.0291(10) 0.0256(10) 0.0216(9) 0.0053(8) 0.0086(8) 0.0035(8)
C40 0.0190(9) 0.0249(9) 0.0192(9) -0.0008(7) 0.0071(7) -0.0021(7)

loop_
_atom_type_symbol
_atom_type_description
_atom_type_scat_dispersion_real
_atom_type_scat_dispersion_imag
_atom_type_scat_source
C C 0.0033 0.0016 'International Tables Vol C Tables 4.2.6.8 and 6.1.1.4'
H H 0.0000 0.0000 'International Tables Vol C Tables 4.2.6.8 and 6.1.1.4'
F F 0.0171 0.0103 'International Tables Vol C Tables 4.2.6.8 and 6.1.1.4'
Ga Ga 0.2307 1.6083 'International Tables Vol C Tables 4.2.6.8 and 6.1.1.4'
I I -0.4742 1.8119 'International Tables Vol C Tables 4.2.6.8 and 6.1.1.4'

loop_
_geom_angle_atom_site_label_1
_geom_angle_atom_site_label_2
_geom_angle_atom_site_label_3
_geom_angle
_geom_angle_site_symmetry_1
_geom_angle_site_symmetry_3
_geom_angle_publ_flag
C1 I C11 96.26(8) . . ?
C17 Ga C23 112.49(8) . . ?
C17 Ga C35 105.86(7) . . ?
C23 Ga C35 113.36(7) . . ?
C17 Ga C29 113.77(8) . . ?
C23 Ga C29 101.30(8) . . ?
C35 Ga C29 110.26(7) . . ?
C1 C2 C3 118.3(2) . . ?
C1 C2 H2 118.9(18) . . ?
C3 C2 H2 122.8(18) . . ?
C4 C3 C2 120.3(2) . . ?
C4 C3 H3 122.5(18) . . ?
C2 C3 H3 117.2(18) . . ?
C3 C4 C5 121.6(2) . . ?
C3 C4 H4 121.1(19) . . ?
C5 C4 H4 117.3(19) . . ?
C6 C5 C4 121.6(2) . . ?
C6 C5 C10 118.76(19) . . ?
C4 C5 C10 119.6(2) . . ?
C7 C6 C5 121.3(2) . . ?
C7 C6 H6 122.6(17) . . ?
C5 C6 H6 116.0(17) . . ?
C6 C7 C8 120.0(2) . . ?
C6 C7 H7 119.0(16) . . ?
C8 C7 H7 121.0(16) . . ?
C9 C8 C7 120.6(2) . . ?
C9 C8 H8 117.8(15) . . ?
C7 C8 H8 121.5(15) . . ?
C8 C9 C10 120.77(19) . . ?
C8 C9 H9 121.2(15) . . ?
C10 C9 H9 118.0(15) . . ?
C1 C10 C9 125.86(18) . . ?
C1 C10 C5 115.61(18) . . ?
C9 C10 C5 118.53(18) . . ?
C12 C11 C16 124.27(19) . . ?
C12 C11 I 117.55(15) . . ?
C16 C11 I 118.17(15) . . ?
C11 C12 C13 117.0(2) . . ?
C11 C12 H12 119.7(16) . . ?
C13 C12 H12 123.3(16) . . ?
C2 C1 C10 124.54(19) . . ?
C2 C1 I 115.53(16) . . ?
C10 C1 I 119.93(14) . . ?
C14 C13 C12 120.5(2) . . ?
C14 C13 H13 119.9(15) . . ?
C12 C13 H13 119.6(15) . . ?
C15 C14 C13 120.7(2) . . ?
C15 C14 H14 120.2(17) . . ?
C13 C14 H14 119.0(17) . . ?
C14 C15 C16 120.5(2) . . ?
C14 C15 H15 121.1(16) . . ?
C16 C15 H15 118.4(16) . . ?
C11 C16 C15 117.1(2) . . ?
C11 C16 H16 123.5(16) . . ?
C15 C16 H16 119.4(16) . . ?
C22 C17 C18 114.06(17) . . ?
C22 C17 Ga 126.20(14) . . ?
C18 C17 Ga 119.64(13) . . ?
F1 C18 C19 116.72(16) . . ?
F1 C18 C17 119.06(16) . . ?
C19 C18 C17 124.22(17) . . ?
F2 C19 C18 120.91(18) . . ?
F2 C19 C20 119.70(17) . . ?
C18 C19 C20 119.38(18) . . ?
F3 C20 C19 120.26(19) . . ?
F3 C20 C21 120.42(18) . . ?
C19 C20 C21 119.26(18) . . ?
F4 C21 C20 119.69(18) . . ?
F4 C21 C22 121.24(19) . . ?
C20 C21 C22 119.05(18) . . ?
F5 C22 C17 120.24(17) . . ?
F5 C22 C21 115.76(17) . . ?
C17 C22 C21 124.00(18) . . ?
C28 C23 C24 114.70(17) . . ?
C28 C23 Ga 125.94(14) . . ?
C24 C23 Ga 118.92(14) . . ?
F6 C24 C25 116.66(18) . . ?
F6 C24 C23 119.30(17) . . ?
C25 C24 C23 124.03(19) . . ?
F7 C25 C26 119.94(18) . . ?
F7 C25 C24 121.3(2) . . ?
C26 C25 C24 118.72(19) . . ?
F8 C26 C25 120.6(2) . . ?
F8 C26 C27 119.5(2) . . ?
C25 C26 C27 119.88(18) . . ?
F9 C27 C26 119.87(18) . . ?
F9 C27 C28 121.34(19) . . ?
C26 C27 C28 118.79(19) . . ?
F10 C28 C23 119.85(16) . . ?
F10 C28 C27 116.26(17) . . ?
C23 C28 C27 123.89(18) . . ?
C30 C29 C34 114.40(17) . . ?
C30 C29 Ga 126.27(14) . . ?
C34 C29 Ga 119.09(14) . . ?
F11 C30 C29 120.06(16) . . ?
F11 C30 C31 116.22(16) . . ?
C29 C30 C31 123.71(17) . . ?
F12 C31 C32 119.44(17) . . ?
F12 C31 C30 121.01(17) . . ?
C32 C31 C30 119.53(18) . . ?
F13 C32 C33 120.65(18) . . ?
F13 C32 C31 120.39(18) . . ?
C33 C32 C31 118.95(17) . . ?
F14 C33 C34 121.41(18) . . ?
F14 C33 C32 119.42(17) . . ?
C34 C33 C32 119.16(17) . . ?
F15 C34 C33 116.54(17) . . ?
F15 C34 C29 119.22(17) . . ?
C33 C34 C29 124.23(18) . . ?
C36 C35 C40 114.08(17) . . ?
C36 C35 Ga 126.37(14) . . ?
C40 C35 Ga 119.54(13) . . ?
F16 C36 C35 120.32(16) . . ?
F16 C36 C37 115.51(16) . . ?
C35 C36 C37 124.16(17) . . ?
F17 C37 C38 120.42(17) . . ?
F17 C37 C36 120.44(17) . . ?
C38 C37 C36 119.14(18) . . ?
F18 C38 C37 120.59(18) . . ?
F18 C38 C39 119.99(18) . . ?
C37 C38 C39 119.41(18) . . ?
F19 C39 C40 121.93(18) . . ?
F19 C39 C38 119.20(18) . . ?
C40 C39 C38 118.86(18) . . ?
F20 C40 C39 116.73(17) . . ?
F20 C40 C35 118.96(16) . . ?
C39 C40 C35 124.30(18) . . ?

loop_
_geom_bond_atom_site_label_1
_geom_bond_atom_site_label_2
_geom_bond_distance
_geom_bond_site_symmetry_2
_geom_bond_publ_flag
I C1 2.107(2) . ?
I C11 2.110(2) . ?
Ga C17 2.0095(19) . ?
Ga C23 2.0115(19) . ?
Ga C35 2.0197(19) . ?
Ga C29 2.0223(19) . ?
F1 C18 1.361(2) . ?
C2 C1 1.368(3) . ?
C2 C3 1.412(3) . ?
C2 H2 0.92(3) . ?
F2 C19 1.349(2) . ?
C3 C4 1.358(4) . ?
C3 H3 0.90(3) . ?
F3 C20 1.343(2) . ?
C4 C5 1.420(3) . ?
C4 H4 0.93(3) . ?
F4 C21 1.344(2) . ?
C5 C6 1.416(3) . ?
C5 C10 1.431(3) . ?
F5 C22 1.353(2) . ?
C6 C7 1.360(3) . ?
C6 H6 0.89(3) . ?
F6 C24 1.357(2) . ?
C7 C8 1.413(3) . ?
C7 H7 0.91(3) . ?
F7 C25 1.345(2) . ?
C8 C9 1.369(3) . ?
C8 H8 0.91(2) . ?
F8 C26 1.341(2) . ?
C9 C10 1.418(3) . ?
C9 H9 0.95(3) . ?
F9 C27 1.344(2) . ?
C10 C1 1.415(3) . ?
F10 C28 1.359(2) . ?
C11 C12 1.382(3) . ?
C11 C16 1.383(3) . ?
F11 C30 1.349(2) . ?
C12 C13 1.389(3) . ?
C12 H12 0.97(3) . ?
F12 C31 1.346(2) . ?
C13 C14 1.384(3) . ?
C13 H13 0.95(3) . ?
F13 C32 1.339(2) . ?
C14 C15 1.383(4) . ?
C14 H14 0.92(3) . ?
F14 C33 1.354(2) . ?
C15 C16 1.389(3) . ?
C15 H15 0.94(3) . ?
F15 C34 1.361(2) . ?
C16 H16 0.93(3) . ?
F16 C36 1.367(2) . ?
C17 C22 1.385(3) . ?
C17 C18 1.386(3) . ?
F17 C37 1.349(2) . ?
F18 C38 1.343(2) . ?
C18 C19 1.375(3) . ?
F19 C39 1.343(2) . ?
C19 C20 1.379(3) . ?
F20 C40 1.360(2) . ?
C20 C21 1.380(3) . ?
C21 C22 1.386(3) . ?
C23 C28 1.378(3) . ?
C23 C24 1.383(3) . ?
C24 C25 1.383(3) . ?
C25 C26 1.376(3) . ?
C26 C27 1.383(3) . ?
C27 C28 1.384(3) . ?
C29 C30 1.380(3) . ?
C29 C34 1.385(3) . ?
C30 C31 1.385(3) . ?
C31 C32 1.382(3) . ?
C32 C33 1.382(3) . ?
C33 C34 1.379(3) . ?
C35 C36 1.381(3) . ?
C35 C40 1.384(3) . ?
C36 C37 1.385(3) . ?
C37 C38 1.373(3) . ?
C38 C39 1.385(3) . ?
C39 C40 1.379(3) . ?
